data_4311644
loop_
_publ_author_name
'Matthew J. Byrnes'
'Malcolm H. Chisholm'
'Robin J. H. Clark'
'Judith C. Gallucci'
'Christopher M. Hadad'
'Nathan J. Patmore'

_publ_section_title
;
 Thienyl Carboxylate Ligands Bound to and Bridging MM Quadruple Bonds, M =
 Mo or W: Models for Polythiophenes Incorporating MM Quadruple Bonds
;
_journal_name_full 'Inorganic Chemistry'
_journal_page_first 6334
_journal_page_last 6344
_journal_paper_doi 10.1021/ic040086n
_journal_volume 43
_journal_year 2004
_chemical_formula_moiety 'C28 H28 Mo2 O10 S4'
_chemical_formula_sum 'C28 H28 Mo2 O10 S4'
_chemical_formula_weight 844.62
_chemical_name_systematic
; 
 ? 
;
_space_group_IT_number 14
_symmetry_cell_setting monoclinic
_symmetry_space_group_name_Hall '-P 2yn'
_symmetry_space_group_name_H-M 'P 1 21/n 1'
_atom_sites_solution_hydrogens geom
_atom_sites_solution_primary heavy
_atom_sites_solution_secondary difmap
_audit_creation_method SHELXL-93
_cell_angle_alpha 90.00
_cell_angle_beta 91.636(1)
_cell_angle_gamma 90.00
_cell_formula_units_Z 2
_cell_length_a 10.190(1)
_cell_length_b 9.942(1)
_cell_length_c 15.699(2)
_cell_measurement_temperature 150(2)
_cell_volume 1589.8(3)
_computing_cell_refinement 'DENZO (Otwinowski & Minor, 1997)'
_computing_data_collection 'COLLECT (Nonius, 1999)'
_computing_data_reduction 'DENZO (Otwinowski & Minor, 1997)'
_computing_structure_refinement 'SHELXL-93 (Sheldrick, 1993)'
_computing_structure_solution 'SHELXS-86 (Sheldrick, 1990)'
_diffrn_ambient_temperature 150(2)
_diffrn_measurement_device 'Nonius Kappa CCD'
_diffrn_measurement_method 'phi and omega scans'
_diffrn_radiation_monochromator graphite
_diffrn_radiation_source 'fine-focus sealed tube'
_diffrn_radiation_type MoK\a
_diffrn_radiation_wavelength 0.71073
_diffrn_reflns_av_R_equivalents 0.027
_diffrn_reflns_limit_h_max 13
_diffrn_reflns_limit_h_min -13
_diffrn_reflns_limit_k_max 12
_diffrn_reflns_limit_k_min -12
_diffrn_reflns_limit_l_max 20
_diffrn_reflns_limit_l_min -20
_diffrn_reflns_number 31328
_diffrn_reflns_theta_max 27.47
_diffrn_reflns_theta_min 2.35
_exptl_absorpt_coefficient_mu 1.106
_exptl_absorpt_correction_type none
_exptl_crystal_colour red
_exptl_crystal_density_diffrn 1.764
_exptl_crystal_description chunk
_exptl_crystal_F_000 848
_exptl_crystal_size_max 0.15
_exptl_crystal_size_mid 0.15
_exptl_crystal_size_min 0.12
_refine_diff_density_max 0.640
_refine_diff_density_min -0.469
_refine_ls_extinction_method none
_refine_ls_goodness_of_fit_all 1.085
_refine_ls_goodness_of_fit_obs 1.113
_refine_ls_hydrogen_treatment noref
_refine_ls_matrix_type full
_refine_ls_number_parameters 201
_refine_ls_number_reflns 3638
_refine_ls_number_restraints 0
_refine_ls_restrained_S_all 1.085
_refine_ls_restrained_S_obs 1.113
_refine_ls_R_factor_all 0.0271
_refine_ls_R_factor_obs 0.0237
_refine_ls_shift/esd_max 0.001
_refine_ls_shift/esd_mean 0.000
_refine_ls_structure_factor_coef Fsqd
_refine_ls_weighting_details 'w=1/[\s^2^(Fo^2^)+(0.0269P)^2^+1.1033P] where P=(Fo^2^+2Fc^2^)/3'
_refine_ls_weighting_scheme calc
_refine_ls_wR_factor_all 0.0600
_refine_ls_wR_factor_obs 0.0584
_reflns_number_observed 3303
_reflns_number_total 3638
_reflns_observed_criterion >2sigma(I)
_cod_data_source_file ic040086n.cif
_cod_data_source_block Chisholm1045
_cod_depositor_comments
;
The following automatic conversions were performed:

'_refine_ls_weighting_scheme' value 'calc
w=1/[\s^2^(Fo^2^)+(0.0269P)^2^+1.1033P] where P=(Fo^2^+2Fc^2^)/3' was
changed to 'calc'. New tag '_refine_ls_weighting_details' was
created. The value of the new tag was set to
'w=1/[\s^2^(Fo^2^)+(0.0269P)^2^+1.1033P] where P=(Fo^2^+2Fc^2^)/3'.

Automatic conversion script
Id: cif_fix_values 3143 2015-03-26 13:38:13Z robertas 
;
_cod_original_cell_volume 1589.9(3)
_cod_database_code 4311644

loop_
_symmetry_equiv_pos_as_xyz
'x, y, z'
'-x+1/2, y+1/2, -z+1/2'
'-x, -y, -z'
'x-1/2, -y-1/2, z-1/2'

loop_
_atom_site_aniso_label
_atom_site_aniso_U_11
_atom_site_aniso_U_22
_atom_site_aniso_U_33
_atom_site_aniso_U_23
_atom_site_aniso_U_13
_atom_site_aniso_U_12
Mo 0.01874(9) 0.01785(10) 0.01822(9) -0.00172(6) 0.00225(6) -0.00181(6)
S1 0.0374(5) 0.0279(4) 0.0363(5) 0.0021(3) -0.0051(3) 0.0061(3)
C3A 0.0374(5) 0.0279(4) 0.0363(5) 0.0021(3) -0.0051(3) 0.0061(3)
S2 0.0263(3) 0.0465(4) 0.0316(3) -0.0096(3) 0.0043(2) -0.0128(3)
C8A 0.0263(3) 0.0465(4) 0.0316(3) -0.0096(3) 0.0043(2) -0.0128(3)
O1 0.0243(7) 0.0196(7) 0.0217(6) -0.0008(5) 0.0015(5) -0.0009(5)
O2 0.0236(7) 0.0210(7) 0.0206(6) -0.0008(5) 0.0008(5) -0.0002(5)
O3 0.0190(6) 0.0251(7) 0.0222(6) -0.0027(5) 0.0035(5) -0.0023(5)
O4 0.0202(6) 0.0239(7) 0.0219(6) -0.0018(5) 0.0018(5) -0.0040(5)
O5 0.0452(9) 0.0369(9) 0.0267(7) -0.0033(7) 0.0026(7) 0.0070(7)
C1 0.0165(8) 0.0217(9) 0.0242(9) 0.0000(7) 0.0019(7) -0.0028(7)
C2 0.0192(9) 0.0210(9) 0.0265(9) 0.0006(8) 0.0021(7) -0.0017(7)
C3 0.0415(6) 0.0301(5) 0.0367(6) 0.0073(4) 0.0070(4) 0.0022(4)
S1A 0.0415(6) 0.0301(5) 0.0367(6) 0.0073(4) 0.0070(4) 0.0022(4)
C4 0.0440(14) 0.0462(14) 0.0329(12) 0.0142(11) -0.0050(10) -0.0074(11)
C5 0.0346(12) 0.0245(11) 0.062(2) 0.0003(11) -0.0061(11) 0.0048(9)
C6 0.0212(9) 0.0202(9) 0.0232(9) 0.0015(8) 0.0011(7) -0.0004(7)
C7 0.0201(9) 0.0251(10) 0.0246(9) 0.0017(8) -0.0012(7) -0.0018(8)
C8 0.0247(9) 0.0423(11) 0.0552(12) 0.0108(9) 0.0066(8) -0.0003(7)
S2A 0.0247(9) 0.0423(11) 0.0552(12) 0.0108(9) 0.0066(8) -0.0003(7)
C9 0.0249(10) 0.0486(14) 0.0415(13) -0.0061(11) 0.0075(9) -0.0054(10)
C10 0.0280(11) 0.0514(15) 0.0443(13) -0.0068(11) 0.0035(10) -0.0155(10)
C11 0.116(3) 0.067(2) 0.0367(15) 0.0131(14) 0.027(2) 0.038(2)
C12 0.083(2) 0.048(2) 0.052(2) -0.0120(13) 0.025(2) -0.020(2)
C13 0.048(2) 0.115(3) 0.067(2) -0.030(2) 0.0067(15) 0.009(2)
C14 0.073(2) 0.052(2) 0.0324(12) -0.0089(11) -0.0017(12) 0.0281(14)

loop_
_atom_site_label
_atom_site_type_symbol
_atom_site_fract_x
_atom_site_fract_y
_atom_site_fract_z
_atom_site_U_iso_or_equiv
_atom_site_thermal_displace_type
_atom_site_occupancy
_atom_site_calc_flag
_atom_site_refinement_flags
_atom_site_disorder_group
Mo Mo 0.493081(15) 0.04858(2) 0.059379(9) 0.01824(6) Uani 1 d . .
S1 S 0.37392(8) 0.50325(8) -0.07730(5) 0.0340(3) Uani 0.578(3) d P 1
C3A C 0.37392(8) 0.50325(8) -0.07730(5) 0.0340(3) Uani 0.422(3) d P 2
H3A H 0.38865(6) 0.53164(7) -0.02004(4) 0.041 Uiso 0.422(3) calc PR 2
S2 S 0.05069(6) -0.25430(7) -0.05522(4) 0.0347(2) Uani 0.898(3) d P 1
C8A C 0.05069(6) -0.25430(7) -0.05522(4) 0.0347(2) Uani 0.102(3) d P 2
H8A H 0.08080(12) -0.29200(13) -0.10672(8) 0.042 Uiso 0.102(3) calc PR 2
O1 O 0.43511(12) 0.23218(13) 0.00173(8) 0.0218(3) Uani 1 d . .
O2 O 0.44675(12) 0.12783(13) -0.12415(8) 0.0217(3) Uani 1 d . .
O3 O 0.29611(12) -0.01581(14) 0.06911(8) 0.0220(3) Uani 1 d . .
O4 O 0.31163(12) -0.11722(13) -0.05749(8) 0.0220(3) Uani 1 d . .
O5 O 0.4447(2) 0.1231(2) 0.21322(9) 0.0362(4) Uani 1 d . .
C1 C 0.4253(2) 0.2323(2) -0.07965(12) 0.0207(4) Uani 1 d . .
C2 C 0.3869(2) 0.3555(2) -0.12434(12) 0.0222(4) Uani 1 d . .
C3 C 0.35094(10) 0.35606(10) -0.22504(7) 0.0360(3) Uani 0.578(3) d P 1
H3 H 0.35055(10) 0.28598(10) -0.26618(7) 0.043 Uiso 0.578(3) calc PR 1
S1A S 0.35094(10) 0.35606(10) -0.22504(7) 0.0360(3) Uani 0.422(3) d P 2
C4 C 0.3174(2) 0.5065(3) -0.23312(15) 0.0412(6) Uani 1 d . .
H4 H 0.2904(2) 0.5450(3) -0.28619(15) 0.049 Uiso 1 calc R 1
C5 C 0.3280(2) 0.5816(2) -0.1616(2) 0.0404(6) Uani 1 d . .
H5 H 0.3092(2) 0.6752(2) -0.1615(2) 0.048 Uiso 1 calc R 1
C6 C 0.2480(2) -0.0886(2) 0.00924(12) 0.0215(4) Uani 1 d . .
C7 C 0.1162(2) -0.1437(2) 0.01809(12) 0.0233(4) Uani 1 d . .
C8 C 0.0315(2) -0.1167(2) 0.08692(13) 0.0406(6) Uani 0.898(3) d P 1
H8 H 0.0497(2) -0.0588(2) 0.13389(13) 0.049 Uiso 0.898(3) calc PR 1
S2A S 0.0315(2) -0.1167(2) 0.08692(13) 0.0406(6) Uani 0.102(3) d P 2
C9 C -0.0873(2) -0.1942(3) 0.07187(15) 0.0382(5) Uani 1 d . .
H9 H -0.1587(2) -0.1921(3) 0.10939(15) 0.046 Uiso 1 calc R 1
C10 C -0.0885(2) -0.2701(3) 0.0000(2) 0.0412(6) Uani 1 d . .
H10 H -0.1599(2) -0.3261(3) -0.0174(2) 0.049 Uiso 1 calc R 1
C11 C 0.4317(4) 0.0275(3) 0.2808(2) 0.0727(11) Uani 1 d . .
H11A H 0.5125(4) 0.0267(3) 0.3173(2) 0.087 Uiso 1 calc R .
H11B H 0.4184(4) -0.0637(3) 0.2568(2) 0.087 Uiso 1 calc R .
C12 C 0.3176(3) 0.0657(3) 0.3320(2) 0.0606(8) Uani 1 d . .
H12A H 0.3459(3) 0.1145(3) 0.3843(2) 0.073 Uiso 1 calc R .
H12B H 0.2661(3) -0.0144(3) 0.3479(2) 0.073 Uiso 1 calc R .
C13 C 0.2396(3) 0.1558(4) 0.2723(2) 0.0768(11) Uani 1 d . .
H13A H 0.1766(3) 0.1030(4) 0.2366(2) 0.092 Uiso 1 calc R .
H13B H 0.1908(3) 0.2245(4) 0.3043(2) 0.092 Uiso 1 calc R .
C14 C 0.3420(3) 0.2201(3) 0.2186(2) 0.0523(7) Uani 1 d . .
H14A H 0.3053(3) 0.2418(3) 0.1612(2) 0.063 Uiso 1 calc R .
H14B H 0.3752(3) 0.3039(3) 0.2456(2) 0.063 Uiso 1 calc R .

loop_
_atom_type_symbol
_atom_type_description
_atom_type_scat_dispersion_real
_atom_type_scat_dispersion_imag
_atom_type_scat_source
C C 0.0033 0.0016 'International Tables Vol C Tables 4.2.6.8 and 6.1.1.4'
H H 0.0000 0.0000 'International Tables Vol C Tables 4.2.6.8 and 6.1.1.4'
O O 0.0106 0.0060 'International Tables Vol C Tables 4.2.6.8 and 6.1.1.4'
Mo Mo -1.6832 0.6857 'International Tables Vol C Tables 4.2.6.8 and 6.1.1.4'
S S 0.1246 0.1234 'International Tables Vol C Tables 4.2.6.8 and 6.1.1.4'

loop_
_geom_angle_atom_site_label_1
_geom_angle_atom_site_label_2
_geom_angle_atom_site_label_3
_geom_angle
_geom_angle_site_symmetry_1
_geom_angle_site_symmetry_3
_geom_angle_publ_flag
O4 Mo Mo 92.80(4) 3_655 3_655 ?
O4 Mo O2 90.83(5) 3_655 3_655 ?
Mo Mo O2 91.11(3) 3_655 3_655 ?
O4 Mo O1 88.10(5) 3_655 . ?
Mo Mo O1 92.41(4) 3_655 . ?
O2 Mo O1 176.37(5) 3_655 . ?
O4 Mo O3 176.44(5) 3_655 . ?
Mo Mo O3 90.73(4) 3_655 . ?
O2 Mo O3 88.68(5) 3_655 . ?
O1 Mo O3 92.18(5) . . ?
C5 S1 C2 95.08(12) . . ?
C5 C3A C2 95.08(12) . . ?
C5 C3A H3A 132.46(12) . . ?
C2 C3A H3A 132.46(11) . . ?
C10 S2 C7 91.83(11) . . ?
C10 C8A C7 91.83(11) . . ?
C10 C8A H8A 134.09(12) . . ?
C7 C8A H8A 134.09(11) . . ?
C1 O1 Mo 116.19(12) . . ?
C1 O2 Mo 117.75(11) . 3_655 ?
C6 O3 Mo 117.67(11) . . ?
C6 O4 Mo 116.14(11) . 3_655 ?
C14 O5 C11 108.7(2) . . ?
O2 C1 O1 122.5(2) . . ?
O2 C1 C2 117.9(2) . . ?
O1 C1 C2 119.5(2) . . ?
C1 C2 S1A 121.62(15) . . ?
C1 C2 C3 121.62(15) . . ?
C1 C2 C3A 123.75(14) . . ?
S1A C2 C3A 114.62(12) . . ?
C1 C2 S1 123.75(14) . . ?
C3 C2 S1 114.62(12) . . ?
C4 C3 C2 97.34(13) . . ?
C4 C3 H3 131.33(10) . . ?
C2 C3 H3 131.33(8) . . ?
C4 S1A C2 97.34(13) . . ?
C5 C4 C3 117.2(2) . . ?
C5 C4 S1A 117.2(2) . . ?
C5 C4 H4 121.41(14) . . ?
C3 C4 H4 121.41(10) . . ?
C4 C5 S1 115.8(2) . . ?
C4 C5 C3A 115.8(2) . . ?
C4 C5 H5 122.11(14) . . ?
S1 C5 H5 122.11(9) . . ?
O3 C6 O4 122.5(2) . . ?
O3 C6 C7 118.6(2) . . ?
O4 C6 C7 118.9(2) . . ?
S2A C7 C6 125.4(2) . . ?
C8 C7 C6 125.4(2) . . ?
C8 C7 S2 113.36(14) . . ?
C6 C7 S2 121.23(14) . . ?
S2A C7 C8A 113.36(14) . . ?
C6 C7 C8A 121.23(14) . . ?
C7 C8 C9 107.3(2) . . ?
C7 C8 H8 126.36(11) . . ?
C9 C8 H8 126.36(12) . . ?
C7 S2A C9 107.3(2) . . ?
C10 C9 C8 114.8(2) . . ?
C10 C9 S2A 114.8(2) . . ?
C10 C9 H9 122.61(13) . . ?
C8 C9 H9 122.61(12) . . ?
C9 C10 S2 112.7(2) . . ?
C9 C10 C8A 112.7(2) . . ?
C9 C10 H10 123.63(13) . . ?
S2 C10 H10 123.63(8) . . ?
O5 C11 C12 108.8(2) . . ?
O5 C11 H11A 109.9(2) . . ?
C12 C11 H11A 109.9(2) . . ?
O5 C11 H11B 109.9(2) . . ?
C12 C11 H11B 109.9(2) . . ?
H11A C11 H11B 108.3 . . ?
C11 C12 C13 102.9(2) . . ?
C11 C12 H12A 111.2(2) . . ?
C13 C12 H12A 111.2(2) . . ?
C11 C12 H12B 111.2(2) . . ?
C13 C12 H12B 111.2(2) . . ?
H12A C12 H12B 109.1 . . ?
C14 C13 C12 103.8(2) . . ?
C14 C13 H13A 111.0(2) . . ?
C12 C13 H13A 111.0(2) . . ?
C14 C13 H13B 111.0(2) . . ?
C12 C13 H13B 111.0(2) . . ?
H13A C13 H13B 109.0 . . ?
O5 C14 C13 105.5(2) . . ?
O5 C14 H14A 110.64(12) . . ?
C13 C14 H14A 110.6(2) . . ?
O5 C14 H14B 110.64(14) . . ?
C13 C14 H14B 110.6(2) . . ?
H14A C14 H14B 108.8 . . ?

loop_
_geom_bond_atom_site_label_1
_geom_bond_atom_site_label_2
_geom_bond_distance
_geom_bond_site_symmetry_2
_geom_bond_publ_flag
Mo O4 2.1049(12) 3_655 ?
Mo Mo 2.1082(3) 3_655 ?
Mo O2 2.1097(13) 3_655 ?
Mo O1 2.1141(13) . ?
Mo O3 2.1165(13) . ?
S1 C5 1.595(3) . ?
S1 C2 1.651(2) . ?
C3A C5 1.595(3) . ?
C3A C2 1.651(2) . ?
C3A H3A 0.9500(10) . ?
S2 C10 1.690(2) . ?
S2 C7 1.713(2) . ?
C8A C10 1.690(2) . ?
C8A C7 1.713(2) . ?
C8A H8A 0.9500(14) . ?
O1 C1 1.279(2) . ?
O2 C1 1.274(2) . ?
O2 Mo 2.1097(13) 3_655 ?
O3 C6 1.273(2) . ?
O4 C6 1.280(2) . ?
O4 Mo 2.1049(12) 3_655 ?
O5 C14 1.427(3) . ?
O5 C11 1.433(3) . ?
C1 C2 1.460(3) . ?
C2 S1A 1.613(2) . ?
C2 C3 1.613(2) . ?
C3 C4 1.539(3) . ?
C3 H3 0.95 . ?
S1A C4 1.539(3) . ?
C4 C5 1.350(4) . ?
C4 H4 0.95 . ?
C5 H5 0.95 . ?
C6 C7 1.461(3) . ?
C7 S2A 1.427(3) . ?
C7 C8 1.427(3) . ?
C8 C9 1.448(3) . ?
C8 H8 0.95 . ?
S2A C9 1.448(3) . ?
C9 C10 1.357(3) . ?
C9 H9 0.95 . ?
C10 H10 0.95 . ?
C11 C12 1.481(4) . ?
C11 H11A 0.99 . ?
C11 H11B 0.99 . ?
C12 C13 1.506(5) . ?
C12 H12A 0.99 . ?
C12 H12B 0.99 . ?
C13 C14 1.503(5) . ?
C13 H13A 0.99 . ?
C13 H13B 0.99 . ?
C14 H14A 0.99 . ?
C14 H14B 0.99 . ?

loop_
_geom_torsion_atom_site_label_1
_geom_torsion_atom_site_label_2
_geom_torsion_atom_site_label_3
_geom_torsion_atom_site_label_4
_geom_torsion
_geom_torsion_site_symmetry_1
_geom_torsion_site_symmetry_2
_geom_torsion_site_symmetry_3
_geom_torsion_site_symmetry_4
_geom_torsion_publ_flag
O4 Mo O1 C1 93.04(12) 3_655 . . . ?
Mo Mo O1 C1 0.31(12) 3_655 . . . ?
O2 Mo O1 C1 165.8(7) 3_655 . . . ?
O3 Mo O1 C1 -90.51(12) . . . . ?
O4 Mo O3 C6 -171.7(8) 3_655 . . . ?
Mo Mo O3 C6 1.44(13) 3_655 . . . ?
O2 Mo O3 C6 -89.65(14) 3_655 . . . ?
O1 Mo O3 C6 93.88(14) . . . . ?
Mo O2 C1 O1 -2.1(2) 3_655 . . . ?
Mo O2 C1 C2 178.44(12) 3_655 . . . ?
Mo O1 C1 O2 1.1(2) . . . . ?
Mo O1 C1 C2 -179.43(12) . . . . ?
O2 C1 C2 S1A 9.2(2) . . . . ?
O1 C1 C2 S1A -170.24(14) . . . . ?
O2 C1 C2 C3 9.2(2) . . . . ?
O1 C1 C2 C3 -170.24(14) . . . . ?
O2 C1 C2 C3A -171.99(14) . . . . ?
O1 C1 C2 C3A 8.6(2) . . . . ?
O2 C1 C2 S1 -171.99(14) . . . . ?
O1 C1 C2 S1 8.6(2) . . . . ?
C5 C3A C2 C1 -178.8(2) . . . . ?
C5 C3A C2 S1A 0.0(2) . . . . ?
C5 C3A C2 C3 0.0(2) . . . . ?
C5 C3A C2 S1 0.0(1000) . . . . ?
C5 S1 C2 C1 -178.8(2) . . . . ?
C5 S1 C2 S1A 0.0(2) . . . . ?
C5 S1 C2 C3 0.0(2) . . . . ?
C5 S1 C2 C3A 0.0(1000) . . . . ?
C1 C2 C3 C4 178.8(2) . . . . ?
S1A C2 C3 C4 0.0(693) . . . . ?
C3A C2 C3 C4 -0.1(2) . . . . ?
S1 C2 C3 C4 -0.1(2) . . . . ?
C1 C2 S1A C4 178.8(2) . . . . ?
C3 C2 S1A C4 0.0(693) . . . . ?
C3A C2 S1A C4 -0.1(2) . . . . ?
S1 C2 S1A C4 -0.1(2) . . . . ?
C2 C3 C4 C5 0.2(2) . . . . ?
C2 C3 C4 S1A 0.0(1000) . . . . ?
C2 S1A C4 C5 0.2(2) . . . . ?
C2 S1A C4 C3 0.0(1000) . . . . ?
C3 C4 C5 S1 -0.2(3) . . . . ?
S1A C4 C5 S1 -0.2(3) . . . . ?
C3 C4 C5 C3A -0.2(3) . . . . ?
S1A C4 C5 C3A -0.2(3) . . . . ?
C2 S1 C5 C4 0.1(2) . . . . ?
C2 S1 C5 C3A 0.0(1000) . . . . ?
C2 C3A C5 C4 0.1(2) . . . . ?
C2 C3A C5 S1 0.0(1000) . . . . ?
Mo O3 C6 O4 -3.8(2) . . . . ?
Mo O3 C6 C7 174.83(13) . . . . ?
Mo O4 C6 O3 4.2(2) 3_655 . . . ?
Mo O4 C6 C7 -174.43(13) 3_655 . . . ?
O3 C6 C7 S2A 3.8(3) . . . . ?
O4 C6 C7 S2A -177.4(2) . . . . ?
O3 C6 C7 C8 3.8(3) . . . . ?
O4 C6 C7 C8 -177.4(2) . . . . ?
O3 C6 C7 S2 -174.16(14) . . . . ?
O4 C6 C7 S2 4.5(3) . . . . ?
O3 C6 C7 C8A -174.16(14) . . . . ?
O4 C6 C7 C8A 4.5(3) . . . . ?
C10 S2 C7 S2A 0.0(2) . . . . ?
C10 S2 C7 C8 0.0(2) . . . . ?
C10 S2 C7 C6 178.3(2) . . . . ?
C10 S2 C7 C8A 0.0(366) . . . . ?
C10 C8A C7 S2A 0.0(2) . . . . ?
C10 C8A C7 C8 0.0(2) . . . . ?
C10 C8A C7 C6 178.3(2) . . . . ?
C10 C8A C7 S2 0.0(366) . . . . ?
S2A C7 C8 C9 0.0(1000) . . . . ?
C6 C7 C8 C9 -178.4(2) . . . . ?
S2 C7 C8 C9 -0.2(2) . . . . ?
C8A C7 C8 C9 -0.2(2) . . . . ?
C8 C7 S2A C9 0.0(1000) . . . . ?
C6 C7 S2A C9 -178.4(2) . . . . ?
S2 C7 S2A C9 -0.2(2) . . . . ?
C8A C7 S2A C9 -0.2(2) . . . . ?
C7 C8 C9 C10 0.4(3) . . . . ?
C7 C8 C9 S2A 0.0(1000) . . . . ?
C7 S2A C9 C10 0.4(3) . . . . ?
C7 S2A C9 C8 0.0(1000) . . . . ?
C8 C9 C10 S2 -0.4(3) . . . . ?
S2A C9 C10 S2 -0.4(3) . . . . ?
C8 C9 C10 C8A -0.4(3) . . . . ?
S2A C9 C10 C8A -0.4(3) . . . . ?
C7 S2 C10 C9 0.2(2) . . . . ?
C7 S2 C10 C8A 0.0(1000) . . . . ?
C7 C8A C10 C9 0.2(2) . . . . ?
C7 C8A C10 S2 0.0(1000) . . . . ?
C14 O5 C11 C12 -0.8(4) . . . . ?
O5 C11 C12 C13 19.8(4) . . . . ?
C11 C12 C13 C14 -30.3(3) . . . . ?
C11 O5 C14 C13 -18.9(3) . . . . ?
C12 C13 C14 O5 30.8(3) . . . . ?
